data_7236284
loop_
_publ_author_name
'Song, Jiang-Feng'
'Jia, Ying-Ying'
'Zhou, Rui-Sha'
'Li, Si-Zhe'
'Qiu, Xiao-Min'
'Liu, Jie'

_publ_section_title
;
 Six new coordination compounds based on rigid
 5-(3-carboxy-phenyl)-pyridine-2-carboxylic acid: synthesis, structural
 variations and properties
;
_journal_issue 12
_journal_name_full 'RSC Advances'
_journal_page_first 7217
_journal_paper_doi 10.1039/C6RA26966D
_journal_volume 7
_journal_year 2017
_chemical_formula_sum 'C26 H24 Cd2 N2 O13'
_chemical_formula_weight 797.27
_space_group_IT_number 2
_space_group_name_Hall '-P 1'
_space_group_name_H-M_alt 'P -1'
_symmetry_cell_setting triclinic
_symmetry_space_group_name_H-M 'P -1'
_atom_sites_solution_hydrogens geom
_atom_sites_solution_primary direct
_atom_sites_solution_secondary difmap
_audit_creation_method SHELXL-97
_audit_update_record
;
2016-10-11 deposited with the CCDC.
2017-01-16 downloaded from the CCDC.
;
_cell_angle_alpha 82.94(3)
_cell_angle_beta 81.63(3)
_cell_angle_gamma 89.49(3)
_cell_formula_units_Z 2
_cell_length_a 7.7894(16)
_cell_length_b 12.085(2)
_cell_length_c 14.169(3)
_cell_measurement_reflns_used 5922
_cell_measurement_temperature 298(2)
_cell_measurement_theta_max 27.48
_cell_measurement_theta_min 3.13
_cell_volume 1309.5(5)
_computing_cell_refinement 'Bruker XSCANS'
_computing_data_collection 'Bruker XSCANS'
_computing_data_reduction 'Bruker SHELXTL'
_computing_molecular_graphics 'Bruker SHELXTL'
_computing_publication_material 'Bruker SHELXTL'
_computing_structure_refinement 'SHELXL-97 (Sheldrick, 1997)'
_computing_structure_solution 'SHELXS-97 (Sheldrick, 1990)'
_diffrn_ambient_temperature 298(2)
_diffrn_measured_fraction_theta_full 0.986
_diffrn_measured_fraction_theta_max 0.986
_diffrn_measurement_device_type 'CCD area detector'
_diffrn_measurement_method 'phi and omega scans'
_diffrn_radiation_monochromator graphite
_diffrn_radiation_source 'fine-focus sealed tube'
_diffrn_radiation_type MoK\a
_diffrn_radiation_wavelength 0.71073
_diffrn_reflns_av_R_equivalents 0.0208
_diffrn_reflns_av_sigmaI/netI 0.0269
_diffrn_reflns_limit_h_max 10
_diffrn_reflns_limit_h_min -10
_diffrn_reflns_limit_k_max 15
_diffrn_reflns_limit_k_min -13
_diffrn_reflns_limit_l_max 18
_diffrn_reflns_limit_l_min -18
_diffrn_reflns_number 12699
_diffrn_reflns_theta_full 27.48
_diffrn_reflns_theta_max 27.48
_diffrn_reflns_theta_min 3.13
_exptl_absorpt_coefficient_mu 1.701
_exptl_absorpt_correction_T_max 0.7725
_exptl_absorpt_correction_T_min 0.6567
_exptl_absorpt_correction_type empirical
_exptl_crystal_colour Colorless
_exptl_crystal_density_diffrn 2.022
_exptl_crystal_density_meas ?
_exptl_crystal_density_method 'not measured'
_exptl_crystal_description Block
_exptl_crystal_F_000 788
_exptl_crystal_size_max 0.27
_exptl_crystal_size_mid 0.24
_exptl_crystal_size_min 0.16
_refine_diff_density_max 0.555
_refine_diff_density_min -0.541
_refine_diff_density_rms 0.128
_refine_ls_extinction_method none
_refine_ls_goodness_of_fit_ref 1.179
_refine_ls_hydrogen_treatment mixed
_refine_ls_matrix_type full
_refine_ls_number_parameters 428
_refine_ls_number_reflns 5922
_refine_ls_number_restraints 0
_refine_ls_restrained_S_all 1.179
_refine_ls_R_factor_all 0.0322
_refine_ls_R_factor_gt 0.0250
_refine_ls_shift/su_max 0.004
_refine_ls_shift/su_mean 0.000
_refine_ls_structure_factor_coef Fsqd
_refine_ls_weighting_details 'calc w=1/[\s^2^(Fo^2^)+(0.0369P)^2^+1.8490P] where P=(Fo^2^+2Fc^2^)/3'
_refine_ls_weighting_scheme calc
_refine_ls_wR_factor_gt 0.0675
_refine_ls_wR_factor_ref 0.0819
_reflns_number_gt 5087
_reflns_number_total 5922
_reflns_threshold_expression >2sigma(I)
_cod_data_source_file c6ra26966d2.cif
_cod_data_source_block s
_cod_depositor_comments
;
The following automatic conversions were performed:

data item '_exptl_absorpt_correction_type' value 'Empirical' was
changed to 'empirical' in accordance with the
/home/saulius/struct/COD-crude-data/automatic-downloads/DataCite-retrospective/RSC/depositions/lib/dictionaries/cif_core.dic
dictionary named 'cif_core.dic' version 2.4.2 last updated on
2011-04-26.

data item '_symmetry_cell_setting' value 'Triclinic' was changed to
'triclinic' in accordance with the
/home/saulius/struct/COD-crude-data/automatic-downloads/DataCite-retrospective/RSC/depositions/lib/dictionaries/cif_core.dic
dictionary named 'cif_core.dic' version 2.4.2 last updated on
2011-04-26.

data item '_exptl_crystal_density_meas' value 'not measured' was
changed to '?' -- the value is perceived as not measured.

Automatic conversion script
Id: cif_fix_values 6909 2019-04-08 15:41:33Z antanas 
;
_cod_original_sg_symbol_H-M P-1
_cod_database_code 7236284

loop_
_symmetry_equiv_pos_as_xyz
'x, y, z'
'-x, -y, -z'

loop_
_atom_site_label
_atom_site_type_symbol
_atom_site_fract_x
_atom_site_fract_y
_atom_site_fract_z
_atom_site_U_iso_or_equiv
_atom_site_adp_type
_atom_site_occupancy
_atom_site_symmetry_multiplicity
_atom_site_calc_flag
_atom_site_refinement_flags
C1 C 0.2360(5) 0.5986(3) -0.0560(2) 0.0269(7) Uani 1 1 d .
C2 C 0.3125(4) 0.6554(3) -0.1548(2) 0.0218(6) Uani 1 1 d .
C3 C 0.3150(5) 0.7687(3) -0.1767(3) 0.0323(8) Uani 1 1 d .
H3 H 0.2619 0.8139 -0.1325 0.039 Uiso 1 1 calc R
C4 C 0.3973(5) 0.8152(3) -0.2652(2) 0.0289(8) Uani 1 1 d .
H4 H 0.4005 0.8923 -0.2808 0.035 Uiso 1 1 calc R
C5 C 0.4754(4) 0.7476(3) -0.3311(2) 0.0217(6) Uani 1 1 d .
C6 C 0.4621(4) 0.6322(3) -0.3033(2) 0.0225(6) Uani 1 1 d .
H6 H 0.5105 0.5848 -0.3468 0.027 Uiso 1 1 calc R
C7 C 0.5627(4) 0.7964(3) -0.4265(2) 0.0215(6) Uani 1 1 d .
C8 C 0.6395(4) 0.9018(3) -0.4387(2) 0.0240(7) Uani 1 1 d .
H8 H 0.6417 0.9400 -0.3858 0.029 Uiso 1 1 calc R
C9 C 0.7129(4) 0.9503(3) -0.5295(3) 0.0276(7) Uani 1 1 d .
H9 H 0.7646 1.0205 -0.5369 0.033 Uiso 1 1 calc R
C10 C 0.7096(4) 0.8948(3) -0.6090(2) 0.0249(7) Uani 1 1 d .
H10 H 0.7552 0.9288 -0.6698 0.030 Uiso 1 1 calc R
C11 C 0.6384(4) 0.7886(3) -0.5979(2) 0.0209(6) Uani 1 1 d .
C12 C 0.5664(4) 0.7391(3) -0.5066(2) 0.0223(6) Uani 1 1 d .
H12 H 0.5204 0.6672 -0.4991 0.027 Uiso 1 1 calc R
C13 C 0.6369(4) 0.7256(3) -0.6821(2) 0.0222(6) Uani 1 1 d .
C14 C 0.2750(5) 0.1871(3) 0.0395(2) 0.0243(7) Uani 1 1 d .
C15 C 0.1989(4) 0.2226(3) 0.1363(2) 0.0217(6) Uani 1 1 d .
C16 C 0.1941(5) 0.3327(3) 0.1506(2) 0.0311(8) Uani 1 1 d .
H16 H 0.2413 0.3876 0.1022 0.037 Uiso 1 1 calc R
C17 C 0.1174(5) 0.3604(3) 0.2390(2) 0.0305(8) Uani 1 1 d .
H17 H 0.1145 0.4345 0.2507 0.037 Uiso 1 1 calc R
C18 C 0.0446(4) 0.2776(3) 0.3105(2) 0.0205(6) Uani 1 1 d .
C19 C 0.0609(4) 0.1683(3) 0.2905(2) 0.0212(6) Uani 1 1 d .
H19 H 0.0178 0.1117 0.3384 0.025 Uiso 1 1 calc R
C20 C -0.0444(4) 0.3084(3) 0.4044(2) 0.0207(6) Uani 1 1 d .
C21 C -0.1183(4) 0.4135(3) 0.4087(2) 0.0267(7) Uani 1 1 d .
H21 H -0.1175 0.4618 0.3522 0.032 Uiso 1 1 calc R
C22 C -0.1929(5) 0.4475(3) 0.4949(3) 0.0270(7) Uani 1 1 d .
H22 H -0.2406 0.5182 0.4960 0.032 Uiso 1 1 calc R
C23 C -0.1963(4) 0.3764(3) 0.5793(2) 0.0256(7) Uani 1 1 d .
H23 H -0.2426 0.4000 0.6377 0.031 Uiso 1 1 calc R
C24 C -0.1301(4) 0.2697(3) 0.5764(2) 0.0201(6) Uani 1 1 d .
C25 C -0.0562(4) 0.2351(3) 0.4896(2) 0.0213(6) Uani 1 1 d .
H25 H -0.0144 0.1629 0.4883 0.026 Uiso 1 1 calc R
C26 C -0.1435(4) 0.1882(3) 0.6674(2) 0.0223(6) Uani 1 1 d .
Cd1 Cd 0.34385(3) 0.392964(19) -0.161549(16) 0.02111(7) Uani 1 1 d .
Cd2 Cd 0.19047(3) -0.041463(18) 0.164695(16) 0.02079(7) Uani 1 1 d .
H1WA H 0.665(7) 0.383(4) -0.120(4) 0.046(16) Uiso 1 1 d .
H2WA H -0.002(6) 0.377(4) -0.112(4) 0.034(12) Uiso 1 1 d .
H3WA H -0.123(6) -0.067(4) 0.084(4) 0.033(12) Uiso 1 1 d .
H4WA H 0.414(8) -0.173(5) 0.038(4) 0.068(18) Uiso 1 1 d .
H5WA H 0.538(10) -0.017(7) 0.116(6) 0.10(3) Uiso 1 1 d .
H1WB H 0.682(8) 0.357(5) -0.197(4) 0.06(2) Uiso 1 1 d .
H2WB H 0.011(6) 0.344(4) -0.198(4) 0.036(14) Uiso 1 1 d .
H3WB H -0.142(7) -0.134(5) 0.166(4) 0.051(14) Uiso 1 1 d .
H4WB H 0.236(7) -0.190(4) 0.020(4) 0.053(16) Uiso 1 1 d .
H5WB H 0.526(6) -0.078(4) 0.184(4) 0.028(14) Uiso 1 1 d .
N1 N 0.3831(4) 0.5871(2) -0.2174(2) 0.0222(5) Uani 1 1 d .
N2 N 0.1361(4) 0.1400(2) 0.20525(19) 0.0219(5) Uani 1 1 d .
O1 O 0.1758(4) 0.6593(2) 0.00566(19) 0.0377(7) Uani 1 1 d .
O2 O 0.2413(4) 0.4955(2) -0.04140(19) 0.0434(8) Uani 1 1 d .
O3 O 0.6620(3) 0.7793(2) -0.76612(17) 0.0314(6) Uani 1 1 d .
O4 O 0.6134(4) 0.6223(2) -0.66872(18) 0.0326(6) Uani 1 1 d .
O5 O 0.3545(4) 0.2590(2) -0.02138(18) 0.0356(6) Uani 1 1 d .
O6 O 0.2554(4) 0.0864(2) 0.02702(18) 0.0374(6) Uani 1 1 d .
O7 O -0.1638(4) 0.2262(2) 0.74776(17) 0.0345(6) Uani 1 1 d .
O8 O -0.1355(4) 0.0866(2) 0.66246(19) 0.0363(6) Uani 1 1 d .
O1W O 0.6393(4) 0.3894(3) -0.1692(3) 0.0311(6) Uani 1 1 d .
O2W O 0.0513(4) 0.3816(3) -0.1705(2) 0.0369(7) Uani 1 1 d .
O3W O -0.0854(4) -0.0722(3) 0.1326(2) 0.0466(8) Uani 1 1 d .
O4W O 0.3062(5) -0.1459(3) 0.0396(2) 0.0392(7) Uani 1 1 d .
O5W O 0.4930(4) -0.0311(3) 0.1652(3) 0.0406(7) Uani 1 1 d .

loop_
_atom_site_aniso_label
_atom_site_aniso_U_11
_atom_site_aniso_U_22
_atom_site_aniso_U_33
_atom_site_aniso_U_23
_atom_site_aniso_U_13
_atom_site_aniso_U_12
C1 0.0373(19) 0.0251(17) 0.0181(16) -0.0028(13) -0.0032(14) -0.0038(13)
C2 0.0298(17) 0.0198(15) 0.0163(15) -0.0022(12) -0.0043(13) -0.0023(12)
C3 0.048(2) 0.0295(19) 0.0175(16) -0.0040(14) 0.0010(15) 0.0041(15)
C4 0.050(2) 0.0147(15) 0.0205(16) -0.0016(12) -0.0009(15) 0.0031(13)
C5 0.0289(16) 0.0215(16) 0.0143(14) 0.0014(11) -0.0052(12) -0.0026(12)
C6 0.0309(17) 0.0185(15) 0.0173(15) -0.0038(12) 0.0007(13) -0.0006(12)
C7 0.0244(15) 0.0228(16) 0.0169(15) -0.0033(12) -0.0013(12) 0.0022(12)
C8 0.0290(17) 0.0212(16) 0.0232(16) -0.0059(12) -0.0057(13) -0.0018(12)
C9 0.0287(17) 0.0220(16) 0.0315(19) -0.0037(13) -0.0012(14) -0.0079(13)
C10 0.0272(16) 0.0234(16) 0.0220(16) -0.0024(13) 0.0027(13) 0.0015(12)
C11 0.0244(15) 0.0219(15) 0.0169(15) -0.0048(12) -0.0025(12) 0.0031(11)
C12 0.0269(16) 0.0214(16) 0.0181(15) -0.0010(12) -0.0025(13) -0.0045(12)
C13 0.0202(14) 0.0275(17) 0.0190(15) -0.0061(12) -0.0011(12) 0.0029(12)
C14 0.0352(18) 0.0216(16) 0.0147(15) 0.0017(12) -0.0030(13) 0.0035(13)
C15 0.0279(16) 0.0210(15) 0.0143(14) 0.0041(12) -0.0018(12) -0.0016(12)
C16 0.050(2) 0.0252(18) 0.0149(16) -0.0021(13) 0.0048(15) -0.0002(15)
C17 0.049(2) 0.0226(17) 0.0175(16) 0.0004(13) 0.0025(15) -0.0023(14)
C18 0.0280(16) 0.0189(15) 0.0137(14) 0.0013(11) -0.0025(12) 0.0003(11)
C19 0.0277(16) 0.0183(15) 0.0152(14) 0.0041(11) 0.0005(12) -0.0027(11)
C20 0.0228(15) 0.0238(16) 0.0154(15) -0.0019(12) -0.0025(12) 0.0000(11)
C21 0.0305(17) 0.0279(18) 0.0200(16) 0.0040(13) -0.0045(13) 0.0033(13)
C22 0.0346(18) 0.0183(15) 0.0265(17) -0.0021(13) 0.0002(14) 0.0079(13)
C23 0.0295(17) 0.0259(17) 0.0210(16) -0.0071(13) 0.0007(13) 0.0040(13)
C24 0.0220(15) 0.0222(15) 0.0158(15) -0.0001(12) -0.0031(12) 0.0009(11)
C25 0.0262(16) 0.0203(15) 0.0164(15) 0.0022(12) -0.0030(12) 0.0017(12)
C26 0.0217(15) 0.0282(17) 0.0154(15) -0.0002(12) 0.0002(12) 0.0026(12)
Cd1 0.02488(13) 0.01957(12) 0.01757(12) -0.00144(8) 0.00057(9) -0.00022(8)
Cd2 0.02699(13) 0.01948(12) 0.01478(12) -0.00043(8) -0.00071(9) -0.00062(8)
N1 0.0267(14) 0.0218(14) 0.0179(13) -0.0045(10) -0.0013(11) -0.0003(10)
N2 0.0256(14) 0.0237(14) 0.0153(13) 0.0004(10) -0.0012(11) 0.0003(10)
O1 0.0562(18) 0.0317(14) 0.0226(13) -0.0130(10) 0.0118(12) -0.0069(12)
O2 0.076(2) 0.0286(15) 0.0204(13) -0.0015(11) 0.0089(13) 0.0044(13)
O3 0.0395(14) 0.0374(15) 0.0170(12) -0.0036(10) -0.0025(10) 0.0015(11)
O4 0.0481(16) 0.0260(13) 0.0239(13) -0.0101(10) -0.0001(11) -0.0001(11)
O5 0.0518(16) 0.0287(14) 0.0203(12) 0.0045(10) 0.0093(12) -0.0014(11)
O6 0.0619(18) 0.0298(14) 0.0177(12) -0.0009(10) 0.0021(12) -0.0008(12)
O7 0.0551(17) 0.0320(14) 0.0141(11) -0.0005(10) 0.0000(11) 0.0072(12)
O8 0.0550(17) 0.0283(14) 0.0234(13) 0.0022(10) -0.0025(12) -0.0031(11)
O1W 0.0278(14) 0.0384(16) 0.0265(15) -0.0020(12) -0.0041(12) 0.0036(11)
O2W 0.0258(14) 0.0530(19) 0.0316(16) -0.0125(14) 0.0032(12) -0.0024(12)
O3W 0.0375(16) 0.069(2) 0.0320(17) 0.0137(15) -0.0155(14) -0.0207(15)
O4W 0.0519(19) 0.0341(16) 0.0322(15) -0.0132(12) -0.0002(14) 0.0006(13)
O5W 0.0296(15) 0.044(2) 0.048(2) 0.0009(15) -0.0098(15) 0.0042(13)

loop_
_atom_type_symbol
_atom_type_description
_atom_type_scat_dispersion_real
_atom_type_scat_dispersion_imag
_atom_type_scat_source
C C 0.0033 0.0016 'International Tables Vol C Tables 4.2.6.8 and 6.1.1.4'
H H 0.0000 0.0000 'International Tables Vol C Tables 4.2.6.8 and 6.1.1.4'
N N 0.0061 0.0033 'International Tables Vol C Tables 4.2.6.8 and 6.1.1.4'
O O 0.0106 0.0060 'International Tables Vol C Tables 4.2.6.8 and 6.1.1.4'
Cd Cd -0.8075 1.2024 'International Tables Vol C Tables 4.2.6.8 and 6.1.1.4'

loop_
_geom_angle_atom_site_label_1
_geom_angle_atom_site_label_2
_geom_angle_atom_site_label_3
_geom_angle
_geom_angle_site_symmetry_1
_geom_angle_site_symmetry_3
O2 C1 O1 124.3(3) . .
O2 C1 C2 118.0(3) . .
O1 C1 C2 117.7(3) . .
N1 C2 C3 122.4(3) . .
N1 C2 C1 115.5(3) . .
C3 C2 C1 122.0(3) . .
C2 C3 C4 119.0(3) . .
C3 C4 C5 120.3(3) . .
C4 C5 C6 116.6(3) . .
C4 C5 C7 120.8(3) . .
C6 C5 C7 122.6(3) . .
N1 C6 C5 123.1(3) . .
C8 C7 C12 118.7(3) . .
C8 C7 C5 120.5(3) . .
C12 C7 C5 120.8(3) . .
C9 C8 C7 120.4(3) . .
C10 C9 C8 120.4(3) . .
C9 C10 C11 120.0(3) . .
C10 C11 C12 119.7(3) . .
C10 C11 C13 121.1(3) . .
C12 C11 C13 119.1(3) . .
C11 C12 C7 120.6(3) . .
O4 C13 O3 121.9(3) . .
O4 C13 C11 119.6(3) . .
O3 C13 C11 118.5(3) . .
O5 C14 O6 124.5(3) . .
O5 C14 C15 117.7(3) . .
O6 C14 C15 117.8(3) . .
N2 C15 C16 122.8(3) . .
N2 C15 C14 116.2(3) . .
C16 C15 C14 121.0(3) . .
C15 C16 C17 118.4(3) . .
C16 C17 C18 120.3(3) . .
C19 C18 C17 117.1(3) . .
C19 C18 C20 122.8(3) . .
C17 C18 C20 120.1(3) . .
N2 C19 C18 123.3(3) . .
C21 C20 C25 117.9(3) . .
C21 C20 C18 119.7(3) . .
C25 C20 C18 122.3(3) . .
C22 C21 C20 121.6(3) . .
C23 C22 C21 119.9(3) . .
C22 C23 C24 119.6(3) . .
C23 C24 C25 120.4(3) . .
C23 C24 C26 120.3(3) . .
C25 C24 C26 119.3(3) . .
C24 C25 C20 120.4(3) . .
O8 C26 O7 121.3(3) . .
O8 C26 C24 120.1(3) . .
O7 C26 C24 118.7(3) . .
O2 Cd1 O1W 106.65(13) . .
O2 Cd1 O2W 81.10(13) . .
O1W Cd1 O2W 172.25(13) . .
O2 Cd1 N1 70.21(10) . .
O1W Cd1 N1 85.38(11) . .
O2W Cd1 N1 97.66(11) . .
O2 Cd1 O4 147.57(10) . 2_664
O1W Cd1 O4 87.57(12) . 2_664
O2W Cd1 O4 85.78(11) . 2_664
N1 Cd1 O4 82.44(9) . 2_664
O2 Cd1 O5 78.72(10) . .
O1W Cd1 O5 82.85(11) . .
O2W Cd1 O5 98.81(11) . .
N1 Cd1 O5 141.87(10) . .
O4 Cd1 O5 132.84(9) 2_664 .
O2 Cd1 O3 149.20(10) . 2_664
O1W Cd1 O3 92.65(11) . 2_664
O2W Cd1 O3 80.23(11) . 2_664
N1 Cd1 O3 136.61(9) . 2_664
O4 Cd1 O3 54.18(9) 2_664 2_664
O5 Cd1 O3 80.20(9) . 2_664
O3W Cd2 O6 92.43(12) . .
O3W Cd2 N2 95.38(12) . .
O6 Cd2 N2 70.81(9) . .
O3W Cd2 O5W 166.52(14) . .
O6 Cd2 O5W 82.61(13) . .
N2 Cd2 O5W 94.81(12) . .
O3W Cd2 O4W 89.95(14) . .
O6 Cd2 O4W 73.70(10) . .
N2 Cd2 O4W 144.28(10) . .
O5W Cd2 O4W 76.64(13) . .
O3W Cd2 O7 85.36(12) . 2_556
O6 Cd2 O7 154.28(9) . 2_556
N2 Cd2 O7 134.90(9) . 2_556
O5W Cd2 O7 93.67(13) . 2_556
O4W Cd2 O7 80.67(10) . 2_556
O3W Cd2 O8 98.23(11) . 2_556
O6 Cd2 O8 151.35(10) . 2_556
N2 Cd2 O8 81.72(10) . 2_556
O5W Cd2 O8 91.96(13) . 2_556
O4W Cd2 O8 132.45(10) . 2_556
O7 Cd2 O8 53.77(9) 2_556 2_556
C6 N1 C2 118.5(3) . .
C6 N1 Cd1 126.9(2) . .
C2 N1 Cd1 114.6(2) . .
C19 N2 C15 118.1(3) . .
C19 N2 Cd2 127.0(2) . .
C15 N2 Cd2 114.8(2) . .
C1 O2 Cd1 121.1(2) . .
C13 O3 Cd1 91.1(2) . 2_664
C13 O4 Cd1 92.8(2) . 2_664
C14 O5 Cd1 147.1(3) . .
C14 O6 Cd2 116.8(2) . .
C26 O7 Cd2 92.2(2) . 2_556
C26 O8 Cd2 92.6(2) . 2_556

loop_
_geom_bond_atom_site_label_1
_geom_bond_atom_site_label_2
_geom_bond_distance
_geom_bond_site_symmetry_2
C1 O2 1.240(4) .
C1 O1 1.246(4) .
C1 C2 1.521(4) .
C2 N1 1.342(4) .
C2 C3 1.366(5) .
C3 C4 1.378(5) .
C4 C5 1.387(5) .
C5 C6 1.402(4) .
C5 C7 1.477(4) .
C6 N1 1.335(4) .
C7 C8 1.393(5) .
C7 C12 1.398(5) .
C8 C9 1.391(5) .
C9 C10 1.382(5) .
C10 C11 1.385(5) .
C11 C12 1.396(4) .
C11 C13 1.494(4) .
C13 O4 1.250(4) .
C13 O3 1.273(4) .
C14 O5 1.246(4) .
C14 O6 1.265(4) .
C14 C15 1.522(5) .
C15 N2 1.349(4) .
C15 C16 1.371(5) .
C16 C17 1.385(5) .
C17 C18 1.393(4) .
C18 C19 1.385(5) .
C18 C20 1.496(4) .
C19 N2 1.346(4) .
C20 C21 1.395(5) .
C20 C25 1.399(4) .
C21 C22 1.382(5) .
C22 C23 1.381(5) .
C23 C24 1.388(4) .
C24 C25 1.390(4) .
C24 C26 1.514(4) .
C26 O8 1.239(4) .
C26 O7 1.268(4) .
Cd1 O2 2.275(3) .
Cd1 O1W 2.289(3) .
Cd1 O2W 2.307(3) .
Cd1 N1 2.389(3) .
Cd1 O4 2.409(3) 2_664
Cd1 O5 2.414(3) .
Cd1 O3 2.434(3) 2_664
Cd2 O3W 2.303(3) .
Cd2 O6 2.331(3) .
Cd2 N2 2.354(3) .
Cd2 O5W 2.362(3) .
Cd2 O4W 2.369(3) .
Cd2 O7 2.412(3) 2_556
Cd2 O8 2.419(3) 2_556
O3 Cd1 2.434(3) 2_664
O4 Cd1 2.409(3) 2_664
O7 Cd2 2.412(3) 2_556
O8 Cd2 2.419(3) 2_556
